data_4303669
loop_
_publ_author_name
'Asako Igashira-Kamiyama'
'Takashi Kajiwara'
'Motohiro Nakano'
'Takumi Konno'
'Tasuku Ito'

_publ_contact_author_address
; Department of Chemistry, Graduate School of Science,
  Osaka University, Toyonaka 560-0043, JAPAN
;
_publ_contact_author_email ' igashira@chem.sci.osaka-u.ac.jp '
_publ_contact_author_fax ' 81-6-6850-5765 '
_publ_contact_author_name 'Asako Igashira-Kamiyama'
_publ_contact_author_phone ' 81-6-6850-5786 '
_publ_section_title
;
Syntheses, Structures, and Magnetic Properties of Tetramanganese(III) and
Hexamanganese(III) Complexes Containing Derivative of Biguanidate Ligand:
Ferromagnetic Interaction via Imino Nitrogen
;
_journal_name_full 'Inorganic Chemistry'
_journal_page_first 11388
_journal_page_last 11393
_journal_paper_doi 10.1021/ic901219f
_journal_volume 48
_journal_year 2009
_chemical_formula_sum 'C28 H58 Cl2 Mn4 N24 O10'
_chemical_formula_weight 1181.64
_chemical_name_systematic
; 
 ? 
;
_space_group_IT_number 14
_symmetry_cell_setting monoclinic
_symmetry_space_group_name_Hall '-P 2yn'
_symmetry_space_group_name_H-M 'P 1 21/n 1'
_atom_sites_solution_hydrogens geom
_atom_sites_solution_primary direct
_atom_sites_solution_secondary difmap
_audit_creation_method SHELXL-97
_cell_angle_alpha 90.00
_cell_angle_beta 104.614(3)
_cell_angle_gamma 90.00
_cell_formula_units_Z 2
_cell_length_a 10.5683(12)
_cell_length_b 21.205(2)
_cell_length_c 11.5868(13)
_cell_measurement_reflns_used 1020
_cell_measurement_temperature 223(2)
_cell_measurement_theta_max 27.59
_cell_measurement_theta_min 1.92
_cell_volume 2512.6(5)
_computing_cell_refinement 'Bruker SMART'
_computing_data_collection 'Bruker SMART'
_computing_data_reduction 'Bruker SHELXTL'
_computing_structure_refinement 'SHELXL-97 (Sheldrick, 1997)'
_computing_structure_solution SIR97
_diffrn_ambient_temperature 223(2)
_diffrn_measured_fraction_theta_full 0.993
_diffrn_measured_fraction_theta_max 0.993
_diffrn_measurement_device_type 'CCD area detector'
_diffrn_measurement_method 'phi and omega scans'
_diffrn_radiation_monochromator graphite
_diffrn_radiation_source 'fine-focus sealed tube'
_diffrn_radiation_type MoK\a
_diffrn_radiation_wavelength 0.71073
_diffrn_reflns_av_R_equivalents 0.0734
_diffrn_reflns_av_sigmaI/netI 0.1464
_diffrn_reflns_limit_h_max 12
_diffrn_reflns_limit_h_min -13
_diffrn_reflns_limit_k_max 25
_diffrn_reflns_limit_k_min -27
_diffrn_reflns_limit_l_max 14
_diffrn_reflns_limit_l_min -14
_diffrn_reflns_number 17989
_diffrn_reflns_theta_full 27.59
_diffrn_reflns_theta_max 27.59
_diffrn_reflns_theta_min 1.92
_exptl_absorpt_coefficient_mu 1.161
_exptl_absorpt_correction_T_max 0.862074
_exptl_absorpt_correction_T_min 0.736979
_exptl_absorpt_correction_type multi-scan
_exptl_crystal_colour 'dark orange'
_exptl_crystal_density_diffrn 1.562
_exptl_crystal_density_method 'not measured'
_exptl_crystal_description plate
_exptl_crystal_F_000 1216
_exptl_crystal_size_max 0.4
_exptl_crystal_size_mid 0.2
_exptl_crystal_size_min 0.03
_refine_diff_density_max 0.961
_refine_diff_density_min -0.688
_refine_diff_density_rms 0.112
_refine_ls_extinction_method none
_refine_ls_goodness_of_fit_ref 0.853
_refine_ls_hydrogen_treatment constr
_refine_ls_matrix_type full
_refine_ls_number_parameters 297
_refine_ls_number_reflns 5783
_refine_ls_number_restraints 1
_refine_ls_restrained_S_all 0.853
_refine_ls_R_factor_all 0.1626
_refine_ls_R_factor_gt 0.0680
_refine_ls_shift/su_max 0.000
_refine_ls_shift/su_mean 0.000
_refine_ls_structure_factor_coef Fsqd
_refine_ls_weighting_details 'calc w=1/[\s^2^(Fo^2^)+(0.1097P)^2^+0.0000P] where P=(Fo^2^+2Fc^2^)/3'
_refine_ls_weighting_scheme calc
_refine_ls_wR_factor_gt 0.1776
_refine_ls_wR_factor_ref 0.2073
_reflns_number_gt 2341
_reflns_number_total 5783
_reflns_threshold_expression >2sigma(I)
_cod_data_source_file ic901219f_si_002_2.cif
_cod_data_source_block '[1]'
_cod_depositor_comments
;
The following automatic conversions were performed:
'_symmetry_cell_setting' value 'Monoclinic' changed to 'monoclinic'
according to '/home/saulius/struct/CIF-dictionaries/cif_core.dic'
dictionary named 'cif_core.dic' version 2.4.1 from
2010-06-29.

'_exptl_absorpt_correction_type' value 'multi scan' changed
to 'multi-scan' according to
'/home/saulius/struct/CIF-dictionaries/cif_core.dic' dictionary named
'cif_core.dic' version 2.4.1 from 2010-06-29.

Automatic conversion script
Id: cif_fix_enum 1527 2010-12-29 10:47:43Z saulius 
;
_cod_database_code 4303669

loop_
_symmetry_equiv_pos_as_xyz
'x, y, z'
'-x+1/2, y+1/2, -z+1/2'
'-x, -y, -z'
'x-1/2, -y-1/2, z-1/2'

loop_
_atom_site_label
_atom_site_type_symbol
_atom_site_fract_x
_atom_site_fract_y
_atom_site_fract_z
_atom_site_U_iso_or_equiv
_atom_site_adp_type
_atom_site_occupancy
_atom_site_symmetry_multiplicity
_atom_site_calc_flag
_atom_site_refinement_flags
_atom_site_disorder_assembly
_atom_site_disorder_group
Mn1 Mn 1.03615(8) 0.06278(5) 0.43603(9) 0.0420(3) Uani 1 1 d . . .
Mn2 Mn 0.83766(8) -0.03255(5) 0.28468(8) 0.0425(3) Uani 1 1 d . . .
N1 N 1.3681(6) 0.0874(3) 0.3108(6) 0.078(2) Uani 1 1 d . . .
H1 H 1.4067 0.0729 0.2592 0.093 Uiso 1 1 calc R . .
H2 H 1.4047 0.1164 0.3597 0.093 Uiso 1 1 calc R . .
N2 N 1.2031(5) 0.0204(3) 0.2363(5) 0.0524(15) Uani 1 1 d . . .
N3 N 1.0429(5) -0.0479(3) 0.1467(5) 0.0516(15) Uani 1 1 d . . .
N4 N 0.9260(5) -0.0768(3) 0.1417(5) 0.0573(16) Uani 1 1 d . . .
N5 N 1.1955(5) 0.0885(3) 0.3965(5) 0.0549(15) Uani 1 1 d . . .
H3 H 1.2361 0.1196 0.4373 0.066 Uiso 1 1 calc R . .
N6 N 1.0025(4) 0.0131(2) 0.2941(5) 0.0430(13) Uani 1 1 d . . .
C1 C 1.2514(6) 0.0648(4) 0.3148(7) 0.0530(18) Uani 1 1 d . . .
C2 C 1.0853(6) -0.0007(3) 0.2334(6) 0.0473(17) Uani 1 1 d . . .
C3 C 1.1013(7) -0.0716(5) 0.0670(7) 0.075(3) Uani 1 1 d . . .
H4 H 1.1814 -0.0590 0.0553 0.090 Uiso 1 1 calc R . .
C4 C 1.0238(8) -0.1167(5) 0.0070(8) 0.094(3) Uani 1 1 d . . .
H5 H 1.0385 -0.1415 -0.0546 0.113 Uiso 1 1 calc R . .
C5 C 0.9158(7) -0.1188(4) 0.0565(7) 0.073(2) Uani 1 1 d . . .
H6 H 0.8458 -0.1464 0.0320 0.088 Uiso 1 1 calc R . .
N7 N 0.4443(5) -0.0670(3) 0.2635(6) 0.0697(18) Uani 1 1 d . . .
H7 H 0.4533 -0.1006 0.3064 0.084 Uiso 1 1 calc R . .
H8 H 0.3682 -0.0504 0.2374 0.084 Uiso 1 1 calc R . .
N8 N 0.5234(5) 0.0125(3) 0.1725(5) 0.0525(15) Uani 1 1 d . . .
N9 N 0.5803(5) 0.0964(3) 0.0751(5) 0.0494(14) Uani 1 1 d . . .
N10 N 0.6685(6) 0.1366(3) 0.0495(6) 0.0641(17) Uani 1 1 d . . .
N11 N 0.6658(5) -0.0666(3) 0.2782(5) 0.0489(14) Uani 1 1 d . . .
H9 H 0.6655 -0.1042 0.3058 0.059 Uiso 1 1 calc R . .
N12 N 0.7456(4) 0.0335(3) 0.1827(5) 0.0513(14) Uani 1 1 d . . .
H10 H 0.7942 0.0597 0.1569 0.062 Uiso 1 1 calc R . .
C6 C 0.5480(6) -0.0407(4) 0.2375(6) 0.0484(17) Uani 1 1 d . . .
C7 C 0.6192(6) 0.0442(3) 0.1471(5) 0.0429(16) Uani 1 1 d . . .
C8 C 0.4553(7) 0.1157(4) 0.0225(7) 0.064(2) Uani 1 1 d . . .
H11 H 0.3781 0.0956 0.0258 0.077 Uiso 1 1 calc R . .
C9 C 0.4673(8) 0.1690(5) -0.0344(8) 0.081(3) Uani 1 1 d . . .
H12 H 0.3997 0.1943 -0.0771 0.097 Uiso 1 1 calc R . .
C10 C 0.5983(9) 0.1793(4) -0.0178(7) 0.076(2) Uani 1 1 d . . .
H13 H 0.6331 0.2130 -0.0509 0.091 Uiso 1 1 calc R . .
O1 O 0.8753(3) 0.02264(19) 0.4539(3) 0.0388(10) Uani 1 1 d . . .
C11 C 0.7743(6) 0.0578(3) 0.4864(7) 0.0581(19) Uani 1 1 d . . .
H14 H 0.8103 0.0800 0.5595 0.087 Uiso 1 1 calc R . .
H15 H 0.7072 0.0296 0.4970 0.087 Uiso 1 1 calc R . .
H16 H 0.7376 0.0875 0.4244 0.087 Uiso 1 1 calc R . .
O2 O 1.0835(4) 0.0970(2) 0.5989(4) 0.0456(11) Uani 1 1 d . . .
C12 C 1.0855(9) 0.1605(4) 0.6285(8) 0.088(3) Uani 1 1 d . . .
H17 H 1.0095 0.1704 0.6561 0.132 Uiso 1 1 calc R . .
H18 H 1.0857 0.1855 0.5595 0.132 Uiso 1 1 calc R . .
H19 H 1.1628 0.1694 0.6904 0.132 Uiso 1 1 calc R . .
O3 O 0.9321(5) 0.1506(3) 0.3598(5) 0.0769(16) Uani 1 1 d . . .
C13 C 0.949(2) 0.1836(11) 0.270(2) 0.118(7) Uiso 0.50 1 d P A 1
H20 H 1.0008 0.2202 0.2985 0.178 Uiso 0.50 1 calc PR A 1
H21 H 0.8659 0.1964 0.2204 0.178 Uiso 0.50 1 calc PR A 1
H22 H 0.9938 0.1583 0.2233 0.178 Uiso 0.50 1 calc PR A 1
Cl1 Cl 0.9100(7) 0.3108(3) 0.0621(6) 0.114(2) Uiso 0.50 1 d P B 1
Cl2 Cl 0.9605(7) 0.3234(3) 0.0438(6) 0.114(2) Uiso 0.50 1 d PD C 2
O4 O 0.7282(9) 0.2160(4) 0.3988(8) 0.144(3) Uiso 1 1 d . . .
C14 C 0.6164(13) 0.2060(6) 0.3130(11) 0.126(4) Uiso 1 1 d . . .
O5 O 1.222(2) 0.2734(10) 0.1217(19) 0.181(8) Uiso 0.50 1 d P D 1
C15 C 1.258(2) 0.2501(11) 0.225(2) 0.117(7) Uiso 0.50 1 d P D 1
O6 O 1.0579(18) 0.2314(8) 0.2175(15) 0.160(6) Uiso 0.50 1 d PD E 2

loop_
_atom_site_aniso_label
_atom_site_aniso_U_11
_atom_site_aniso_U_22
_atom_site_aniso_U_33
_atom_site_aniso_U_23
_atom_site_aniso_U_13
_atom_site_aniso_U_12
Mn1 0.0263(5) 0.0492(6) 0.0511(6) -0.0053(5) 0.0110(4) -0.0002(4)
Mn2 0.0225(5) 0.0571(7) 0.0474(6) -0.0082(5) 0.0080(4) 0.0010(4)
N1 0.049(4) 0.084(5) 0.112(5) -0.023(4) 0.043(4) -0.022(3)
N2 0.028(3) 0.076(4) 0.054(3) -0.004(3) 0.013(3) -0.003(3)
N3 0.031(3) 0.079(4) 0.047(3) -0.011(3) 0.013(2) 0.007(3)
N4 0.033(3) 0.083(5) 0.055(4) -0.022(3) 0.009(3) 0.000(3)
N5 0.039(3) 0.058(4) 0.069(4) -0.009(3) 0.015(3) -0.013(3)
N6 0.024(3) 0.059(4) 0.047(3) -0.002(3) 0.011(2) 0.003(2)
C1 0.033(3) 0.062(5) 0.068(5) 0.006(4) 0.020(3) 0.000(4)
C2 0.033(3) 0.059(5) 0.052(4) 0.000(4) 0.014(3) 0.005(3)
C3 0.043(4) 0.120(8) 0.066(5) -0.026(5) 0.024(4) 0.007(5)
C4 0.060(6) 0.151(9) 0.075(6) -0.046(6) 0.024(5) 0.016(6)
C5 0.043(4) 0.101(7) 0.069(5) -0.031(5) 0.000(4) 0.009(4)
N7 0.030(3) 0.081(5) 0.100(5) 0.015(4) 0.018(3) -0.004(3)
N8 0.025(3) 0.072(4) 0.058(4) 0.003(3) 0.005(3) 0.003(3)
N9 0.038(3) 0.062(4) 0.049(3) -0.001(3) 0.012(3) 0.009(3)
N10 0.052(4) 0.077(5) 0.069(4) 0.010(4) 0.026(3) 0.003(3)
N11 0.028(3) 0.053(3) 0.061(4) 0.001(3) 0.005(2) 0.001(3)
N12 0.024(3) 0.079(4) 0.051(3) 0.000(3) 0.009(2) -0.002(3)
C6 0.029(3) 0.061(5) 0.053(4) -0.008(4) 0.007(3) -0.004(3)
C7 0.035(3) 0.056(5) 0.040(4) -0.004(3) 0.012(3) 0.004(3)
C8 0.047(4) 0.065(6) 0.071(5) 0.003(5) -0.001(4) 0.012(4)
C9 0.061(6) 0.091(7) 0.084(6) 0.008(6) 0.005(5) 0.022(5)
C10 0.092(7) 0.073(6) 0.064(5) 0.016(5) 0.022(5) 0.016(5)
O1 0.023(2) 0.050(3) 0.044(2) -0.007(2) 0.0103(17) 0.0078(18)
C11 0.043(4) 0.065(5) 0.070(5) -0.002(4) 0.021(3) 0.015(4)
O2 0.036(2) 0.042(3) 0.057(3) -0.011(2) 0.008(2) 0.0010(19)
C12 0.096(7) 0.069(6) 0.090(6) -0.018(5) 0.009(5) 0.013(5)
O3 0.066(4) 0.066(4) 0.095(4) 0.022(3) 0.014(3) 0.010(3)

loop_
_atom_type_symbol
_atom_type_description
_atom_type_scat_dispersion_real
_atom_type_scat_dispersion_imag
_atom_type_scat_source
C C 0.0033 0.0016 'International Tables Vol C Tables 4.2.6.8 and 6.1.1.4'
H H 0.0000 0.0000 'International Tables Vol C Tables 4.2.6.8 and 6.1.1.4'
N N 0.0061 0.0033 'International Tables Vol C Tables 4.2.6.8 and 6.1.1.4'
O O 0.0106 0.0060 'International Tables Vol C Tables 4.2.6.8 and 6.1.1.4'
Cl Cl 0.1484 0.1585 'International Tables Vol C Tables 4.2.6.8 and 6.1.1.4'
Mn Mn 0.3368 0.7283 'International Tables Vol C Tables 4.2.6.8 and 6.1.1.4'

loop_
_geom_angle_atom_site_label_1
_geom_angle_atom_site_label_2
_geom_angle_atom_site_label_3
_geom_angle
_geom_angle_site_symmetry_1
_geom_angle_site_symmetry_3
_geom_angle_publ_flag
N6 Mn1 N5 86.3(2) . . ?
N6 Mn1 O1 82.72(19) . . ?
N5 Mn1 O1 168.4(2) . . ?
N6 Mn1 O2 167.9(2) . . ?
N5 Mn1 O2 95.6(2) . . ?
O1 Mn1 O2 94.38(17) . . ?
N6 Mn1 O3 98.8(2) . . ?
N5 Mn1 O3 92.4(2) . . ?
O1 Mn1 O3 92.90(18) . . ?
O2 Mn1 O3 93.0(2) . . ?
N6 Mn1 O1 90.24(18) . 3_756 ?
N5 Mn1 O1 95.6(2) . 3_756 ?
O1 Mn1 O1 80.78(15) . 3_756 ?
O2 Mn1 O1 77.68(16) . 3_756 ?
O3 Mn1 O1 168.23(18) . 3_756 ?
N6 Mn1 Mn2 37.30(14) . . ?
N5 Mn1 Mn2 123.58(18) . . ?
O1 Mn1 Mn2 45.44(11) . . ?
O2 Mn1 Mn2 138.78(13) . . ?
O3 Mn1 Mn2 97.14(15) . . ?
O1 Mn1 Mn2 85.53(10) 3_756 . ?
N6 Mn1 Mn1 85.76(16) . 3_756 ?
N5 Mn1 Mn1 131.48(18) . 3_756 ?
O1 Mn1 Mn1 44.05(12) . 3_756 ?
O2 Mn1 Mn1 84.03(14) . 3_756 ?
O3 Mn1 Mn1 136.07(15) . 3_756 ?
O1 Mn1 Mn1 36.73(9) 3_756 3_756 ?
Mn2 Mn1 Mn1 61.32(3) . 3_756 ?
N6 Mn1 Mn2 133.76(16) . 3_756 ?
N5 Mn1 Mn2 97.41(17) . 3_756 ?
O1 Mn1 Mn2 87.58(12) . 3_756 ?
O2 Mn1 Mn2 34.14(13) . 3_756 ?
O3 Mn1 Mn2 126.81(15) . 3_756 ?
O1 Mn1 Mn2 43.54(10) 3_756 3_756 ?
Mn2 Mn1 Mn2 118.89(4) . 3_756 ?
Mn1 Mn1 Mn2 57.58(3) 3_756 3_756 ?
N12 Mn2 N11 85.6(2) . . ?
N12 Mn2 O2 172.8(2) . 3_756 ?
N11 Mn2 O2 89.9(2) . 3_756 ?
N12 Mn2 N6 88.8(2) . . ?
N11 Mn2 N6 172.4(2) . . ?
O2 Mn2 N6 95.06(19) 3_756 . ?
N12 Mn2 O1 96.18(19) . . ?
N11 Mn2 O1 100.80(19) . . ?
O2 Mn2 O1 79.03(16) 3_756 . ?
N6 Mn2 O1 74.62(18) . . ?
N12 Mn2 N4 95.1(2) . . ?
N11 Mn2 N4 111.5(2) . . ?
O2 Mn2 N4 91.8(2) 3_756 . ?
N6 Mn2 N4 74.1(2) . . ?
O1 Mn2 N4 146.42(17) . . ?
N12 Mn2 Mn1 92.14(16) . . ?
N11 Mn2 Mn1 139.02(16) . . ?
O2 Mn2 Mn1 87.48(12) 3_756 . ?
N6 Mn2 Mn1 35.94(15) . . ?
O1 Mn2 Mn1 38.69(10) . . ?
N4 Mn2 Mn1 109.44(14) . . ?
N12 Mn2 Mn1 140.57(16) . 3_756 ?
N11 Mn2 Mn1 96.36(16) . 3_756 ?
O2 Mn2 Mn1 34.40(12) 3_756 3_756 ?
N6 Mn2 Mn1 84.64(15) . 3_756 ?
O1 Mn2 Mn1 44.64(11) . 3_756 ?
N4 Mn2 Mn1 119.99(15) . 3_756 ?
Mn1 Mn2 Mn1 61.11(4) . 3_756 ?
C2 N2 C1 117.4(6) . . ?
C3 N3 N4 111.9(6) . . ?
C3 N3 C2 130.0(6) . . ?
N4 N3 C2 118.1(5) . . ?
C5 N4 N3 103.8(6) . . ?
C5 N4 Mn2 148.0(5) . . ?
N3 N4 Mn2 108.2(4) . . ?
C1 N5 Mn1 129.1(5) . . ?
C2 N6 Mn1 126.3(5) . . ?
C2 N6 Mn2 124.8(5) . . ?
Mn1 N6 Mn2 106.8(2) . . ?
N2 C1 N5 126.5(6) . . ?
N2 C1 N1 115.6(6) . . ?
N5 C1 N1 117.9(7) . . ?
N6 C2 N2 132.7(7) . . ?
N6 C2 N3 114.4(6) . . ?
N2 C2 N3 112.9(6) . . ?
N3 C3 C4 107.5(7) . . ?
C3 C4 C5 105.5(7) . . ?
N4 C5 C4 111.4(8) . . ?
C7 N8 C6 120.4(6) . . ?
N10 N9 C8 110.8(6) . . ?
N10 N9 C7 121.4(5) . . ?
C8 N9 C7 127.8(6) . . ?
C10 N10 N9 104.5(7) . . ?
C6 N11 Mn2 130.0(5) . . ?
C7 N12 Mn2 129.2(5) . . ?
N7 C6 N11 119.8(7) . . ?
N7 C6 N8 115.1(6) . . ?
N11 C6 N8 125.0(6) . . ?
N8 C7 N12 128.5(6) . . ?
N8 C7 N9 114.7(6) . . ?
N12 C7 N9 116.8(6) . . ?
C9 C8 N9 105.8(7) . . ?
C8 C9 C10 106.6(8) . . ?
N10 C10 C9 112.3(8) . . ?
C11 O1 Mn1 121.8(4) . . ?
C11 O1 Mn2 121.7(4) . . ?
Mn1 O1 Mn2 95.87(15) . . ?
C11 O1 Mn1 119.8(4) . 3_756 ?
Mn1 O1 Mn1 99.22(15) . 3_756 ?
Mn2 O1 Mn1 91.83(15) . 3_756 ?
C12 O2 Mn2 122.1(5) . 3_756 ?
C12 O2 Mn1 125.4(5) . . ?
Mn2 O2 Mn1 111.5(2) 3_756 . ?
C13 O3 Mn1 127.5(11) . . ?

loop_
_geom_bond_atom_site_label_1
_geom_bond_atom_site_label_2
_geom_bond_distance
_geom_bond_site_symmetry_2
_geom_bond_publ_flag
Mn1 N6 1.910(5) . ?
Mn1 N5 1.931(5) . ?
Mn1 O1 1.958(4) . ?
Mn1 O2 1.965(4) . ?
Mn1 O3 2.229(5) . ?
Mn1 O1 2.276(4) 3_756 ?
Mn1 Mn2 3.1155(14) . ?
Mn1 Mn1 3.231(2) 3_756 ?
Mn1 Mn2 3.2379(14) 3_756 ?
Mn2 N12 1.931(6) . ?
Mn2 N11 1.939(5) . ?
Mn2 O2 1.953(4) 3_756 ?
Mn2 N6 1.972(5) . ?
Mn2 O1 2.231(4) . ?
Mn2 N4 2.297(6) . ?
Mn2 Mn1 3.2379(14) 3_756 ?
N1 C1 1.336(8) . ?
N2 C2 1.316(7) . ?
N2 C1 1.318(9) . ?
N3 C3 1.332(8) . ?
N3 N4 1.367(7) . ?
N3 C2 1.408(8) . ?
N4 C5 1.314(9) . ?
N5 C1 1.335(8) . ?
N6 C2 1.287(7) . ?
C3 C4 1.335(12) . ?
C4 C5 1.401(11) . ?
N7 C6 1.330(8) . ?
N8 C7 1.310(8) . ?
N8 C6 1.345(9) . ?
N9 N10 1.350(8) . ?
N9 C8 1.370(8) . ?
N9 C7 1.384(8) . ?
N10 C10 1.298(9) . ?
N11 C6 1.333(8) . ?
N12 C7 1.314(7) . ?
C8 C9 1.330(11) . ?
C9 C10 1.366(11) . ?
O1 C11 1.428(7) . ?
O1 Mn1 2.276(4) 3_756 ?
O2 C12 1.388(9) . ?
O2 Mn2 1.953(4) 3_756 ?
O3 C13 1.31(2) . ?
O4 C14 1.356(13) . ?
O5 C15 1.27(3) . ?

loop_
_geom_torsion_atom_site_label_1
_geom_torsion_atom_site_label_2
_geom_torsion_atom_site_label_3
_geom_torsion_atom_site_label_4
_geom_torsion
_geom_torsion_site_symmetry_1
_geom_torsion_site_symmetry_2
_geom_torsion_site_symmetry_3
_geom_torsion_site_symmetry_4
_geom_torsion_publ_flag
N6 Mn1 Mn2 N12 -85.0(3) . . . . ?
N5 Mn1 Mn2 N12 -87.6(3) . . . . ?
O1 Mn1 Mn2 N12 97.2(2) . . . . ?
O2 Mn1 Mn2 N12 113.1(2) . . . . ?
O3 Mn1 Mn2 N12 10.2(2) . . . . ?
O1 Mn1 Mn2 N12 178.68(17) 3_756 . . . ?
Mn1 Mn1 Mn2 N12 149.56(15) 3_756 . . . ?
Mn2 Mn1 Mn2 N12 149.56(15) 3_756 . . . ?
N6 Mn1 Mn2 N11 -170.8(4) . . . . ?
N5 Mn1 Mn2 N11 -173.4(3) . . . . ?
O1 Mn1 Mn2 N11 11.4(3) . . . . ?
O2 Mn1 Mn2 N11 27.3(3) . . . . ?
O3 Mn1 Mn2 N11 -75.6(3) . . . . ?
O1 Mn1 Mn2 N11 92.9(3) 3_756 . . . ?
Mn1 Mn1 Mn2 N11 63.8(3) 3_756 . . . ?
Mn2 Mn1 Mn2 N11 63.8(3) 3_756 . . . ?
N6 Mn1 Mn2 O2 102.2(3) . . . 3_756 ?
N5 Mn1 Mn2 O2 99.7(2) . . . 3_756 ?
O1 Mn1 Mn2 O2 -75.5(2) . . . 3_756 ?
O2 Mn1 Mn2 O2 -59.6(3) . . . 3_756 ?
O3 Mn1 Mn2 O2 -162.58(19) . . . 3_756 ?
O1 Mn1 Mn2 O2 5.90(15) 3_756 . . 3_756 ?
Mn1 Mn1 Mn2 O2 -23.21(13) 3_756 . . 3_756 ?
Mn2 Mn1 Mn2 O2 -23.21(13) 3_756 . . 3_756 ?
N5 Mn1 Mn2 N6 -2.5(3) . . . . ?
O1 Mn1 Mn2 N6 -177.7(3) . . . . ?
O2 Mn1 Mn2 N6 -161.8(3) . . . . ?
O3 Mn1 Mn2 N6 95.2(3) . . . . ?
O1 Mn1 Mn2 N6 -96.3(3) 3_756 . . . ?
Mn1 Mn1 Mn2 N6 -125.4(3) 3_756 . . . ?
Mn2 Mn1 Mn2 N6 -125.4(3) 3_756 . . . ?
N6 Mn1 Mn2 O1 177.7(3) . . . . ?
N5 Mn1 Mn2 O1 175.2(3) . . . . ?
O2 Mn1 Mn2 O1 15.9(3) . . . . ?
O3 Mn1 Mn2 O1 -87.0(2) . . . . ?
O1 Mn1 Mn2 O1 81.45(19) 3_756 . . . ?
Mn1 Mn1 Mn2 O1 52.33(16) 3_756 . . . ?
Mn2 Mn1 Mn2 O1 52.33(16) 3_756 . . . ?
N6 Mn1 Mn2 N4 11.1(3) . . . . ?
N5 Mn1 Mn2 N4 8.6(3) . . . . ?
O1 Mn1 Mn2 N4 -166.6(2) . . . . ?
O2 Mn1 Mn2 N4 -150.7(3) . . . . ?
O3 Mn1 Mn2 N4 106.4(2) . . . . ?
O1 Mn1 Mn2 N4 -85.13(19) 3_756 . . . ?
Mn1 Mn1 Mn2 N4 -114.25(17) 3_756 . . . ?
Mn2 Mn1 Mn2 N4 -114.25(17) 3_756 . . . ?
N6 Mn1 Mn2 Mn1 125.4(3) . . . 3_756 ?
N5 Mn1 Mn2 Mn1 122.9(2) . . . 3_756 ?
O1 Mn1 Mn2 Mn1 -52.33(16) . . . 3_756 ?
O2 Mn1 Mn2 Mn1 -36.42(19) . . . 3_756 ?
O3 Mn1 Mn2 Mn1 -139.36(16) . . . 3_756 ?
O1 Mn1 Mn2 Mn1 29.12(9) 3_756 . . 3_756 ?
Mn2 Mn1 Mn2 Mn1 0.0 3_756 . . 3_756 ?
C3 N3 N4 C5 0.1(8) . . . . ?
C2 N3 N4 C5 -178.1(6) . . . . ?
C3 N3 N4 Mn2 179.3(5) . . . . ?
C2 N3 N4 Mn2 1.1(7) . . . . ?
N12 Mn2 N4 C5 -92.5(10) . . . . ?
N11 Mn2 N4 C5 -5.2(11) . . . . ?
O2 Mn2 N4 C5 85.4(10) 3_756 . . . ?
N6 Mn2 N4 C5 -179.8(10) . . . . ?
O1 Mn2 N4 C5 158.2(9) . . . . ?
Mn1 Mn2 N4 C5 173.4(10) . . . . ?
Mn1 Mn2 N4 C5 106.2(10) 3_756 . . . ?
N12 Mn2 N4 N3 89.0(4) . . . . ?
N11 Mn2 N4 N3 176.3(4) . . . . ?
O2 Mn2 N4 N3 -93.1(4) 3_756 . . . ?
N6 Mn2 N4 N3 1.6(4) . . . . ?
O1 Mn2 N4 N3 -20.3(6) . . . . ?
Mn1 Mn2 N4 N3 -5.1(5) . . . . ?
Mn1 Mn2 N4 N3 -72.3(4) 3_756 . . . ?
N6 Mn1 N5 C1 -11.6(6) . . . . ?
O1 Mn1 N5 C1 7.1(15) . . . . ?
O2 Mn1 N5 C1 156.4(6) . . . . ?
O3 Mn1 N5 C1 -110.3(6) . . . . ?
O1 Mn1 N5 C1 78.3(6) 3_756 . . . ?
Mn2 Mn1 N5 C1 -10.1(7) . . . . ?
Mn1 Mn1 N5 C1 69.4(7) 3_756 . . . ?
Mn2 Mn1 N5 C1 122.1(6) 3_756 . . . ?
N5 Mn1 N6 C2 14.0(6) . . . . ?
O1 Mn1 N6 C2 -162.3(6) . . . . ?
O2 Mn1 N6 C2 -85.5(11) . . . . ?
O3 Mn1 N6 C2 105.9(6) . . . . ?
O1 Mn1 N6 C2 -81.6(6) 3_756 . . . ?
Mn2 Mn1 N6 C2 -163.9(7) . . . . ?
Mn1 Mn1 N6 C2 -118.1(6) 3_756 . . . ?
Mn2 Mn1 N6 C2 -82.8(6) 3_756 . . . ?
N5 Mn1 N6 Mn2 177.9(3) . . . . ?
O1 Mn1 N6 Mn2 1.6(2) . . . . ?
O2 Mn1 N6 Mn2 78.4(9) . . . . ?
O3 Mn1 N6 Mn2 -90.2(2) . . . . ?
O1 Mn1 N6 Mn2 82.3(2) 3_756 . . . ?
Mn1 Mn1 N6 Mn2 45.8(2) 3_756 . . . ?
Mn2 Mn1 N6 Mn2 81.2(2) 3_756 . . . ?
N12 Mn2 N6 C2 -100.5(6) . . . . ?
O2 Mn2 N6 C2 85.6(5) 3_756 . . . ?
O1 Mn2 N6 C2 162.8(6) . . . . ?
N4 Mn2 N6 C2 -4.8(5) . . . . ?
Mn1 Mn2 N6 C2 164.2(7) . . . . ?
Mn1 Mn2 N6 C2 118.4(5) 3_756 . . . ?
N12 Mn2 N6 Mn1 95.3(3) . . . . ?
O2 Mn2 N6 Mn1 -78.6(2) 3_756 . . . ?
O1 Mn2 N6 Mn1 -1.5(2) . . . . ?
N4 Mn2 N6 Mn1 -169.1(3) . . . . ?
Mn1 Mn2 N6 Mn1 -45.8(2) 3_756 . . . ?
C2 N2 C1 N5 3.7(11) . . . . ?
C2 N2 C1 N1 -176.6(6) . . . . ?
Mn1 N5 C1 N2 5.2(11) . . . . ?
Mn1 N5 C1 N1 -174.6(5) . . . . ?
Mn1 N6 C2 N2 -11.6(11) . . . . ?
Mn2 N6 C2 N2 -172.8(6) . . . . ?
Mn1 N6 C2 N3 168.1(4) . . . . ?
Mn2 N6 C2 N3 6.9(8) . . . . ?
C1 N2 C2 N6 -0.3(12) . . . . ?
C1 N2 C2 N3 180.0(6) . . . . ?
C3 N3 C2 N6 177.4(7) . . . . ?
N4 N3 C2 N6 -4.7(9) . . . . ?
C3 N3 C2 N2 -2.8(11) . . . . ?
N4 N3 C2 N2 175.1(6) . . . . ?
N4 N3 C3 C4 0.2(10) . . . . ?
C2 N3 C3 C4 178.2(7) . . . . ?
N3 C3 C4 C5 -0.4(10) . . . . ?
N3 N4 C5 C4 -0.3(9) . . . . ?
Mn2 N4 C5 C4 -178.9(8) . . . . ?
C3 C4 C5 N4 0.5(11) . . . . ?
C8 N9 N10 C10 -0.2(8) . . . . ?
C7 N9 N10 C10 -179.4(6) . . . . ?
N12 Mn2 N11 C6 -11.7(6) . . . . ?
O2 Mn2 N11 C6 162.6(6) 3_756 . . . ?
O1 Mn2 N11 C6 83.7(6) . . . . ?
N4 Mn2 N11 C6 -105.5(6) . . . . ?
Mn1 Mn2 N11 C6 76.5(6) . . . . ?
Mn1 Mn2 N11 C6 128.7(6) 3_756 . . . ?
N11 Mn2 N12 C7 6.0(6) . . . . ?
N6 Mn2 N12 C7 -168.8(6) . . . . ?
O1 Mn2 N12 C7 -94.4(6) . . . . ?
N4 Mn2 N12 C7 117.3(6) . . . . ?
Mn1 Mn2 N12 C7 -133.0(5) . . . . ?
Mn1 Mn2 N12 C7 -88.7(6) 3_756 . . . ?
Mn2 N11 C6 N7 -166.1(5) . . . . ?
Mn2 N11 C6 N8 12.0(10) . . . . ?
C7 N8 C6 N7 176.3(6) . . . . ?
C7 N8 C6 N11 -2.0(10) . . . . ?
C6 N8 C7 N12 -4.2(11) . . . . ?
C6 N8 C7 N9 177.2(6) . . . . ?
Mn2 N12 C7 N8 0.2(10) . . . . ?
Mn2 N12 C7 N9 178.8(4) . . . . ?
N10 N9 C7 N8 174.5(6) . . . . ?
C8 N9 C7 N8 -4.5(9) . . . . ?
N10 N9 C7 N12 -4.3(9) . . . . ?
C8 N9 C7 N12 176.7(6) . . . . ?
N10 N9 C8 C9 -1.1(8) . . . . ?
C7 N9 C8 C9 178.0(7) . . . . ?
N9 C8 C9 C10 1.9(9) . . . . ?
N9 N10 C10 C9 1.5(9) . . . . ?
C8 C9 C10 N10 -2.2(11) . . . . ?
N6 Mn1 O1 C11 -134.7(5) . . . . ?
N5 Mn1 O1 C11 -153.5(10) . . . . ?
O2 Mn1 O1 C11 57.1(5) . . . . ?
O3 Mn1 O1 C11 -36.1(5) . . . . ?
O1 Mn1 O1 C11 133.9(5) 3_756 . . . ?
Mn2 Mn1 O1 C11 -133.3(5) . . . . ?
Mn1 Mn1 O1 C11 133.9(5) 3_756 . . . ?
Mn2 Mn1 O1 C11 90.6(4) 3_756 . . . ?
N6 Mn1 O1 Mn2 -1.39(19) . . . . ?
N5 Mn1 O1 Mn2 -20.2(11) . . . . ?
O2 Mn1 O1 Mn2 -169.56(17) . . . . ?
O3 Mn1 O1 Mn2 97.17(19) . . . . ?
O1 Mn1 O1 Mn2 -92.82(17) 3_756 . . . ?
Mn1 Mn1 O1 Mn2 -92.82(17) 3_756 . . . ?
Mn2 Mn1 O1 Mn2 -136.08(12) 3_756 . . . ?
N6 Mn1 O1 Mn1 91.43(19) . . . 3_756 ?
N5 Mn1 O1 Mn1 72.6(11) . . . 3_756 ?
O2 Mn1 O1 Mn1 -76.75(17) . . . 3_756 ?
O3 Mn1 O1 Mn1 -170.01(19) . . . 3_756 ?
O1 Mn1 O1 Mn1 0.0 3_756 . . 3_756 ?
Mn2 Mn1 O1 Mn1 92.82(17) . . . 3_756 ?
Mn2 Mn1 O1 Mn1 -43.26(11) 3_756 . . 3_756 ?
N12 Mn2 O1 C11 47.7(5) . . . . ?
N11 Mn2 O1 C11 -39.0(5) . . . . ?
O2 Mn2 O1 C11 -126.8(5) 3_756 . . . ?
N6 Mn2 O1 C11 134.7(5) . . . . ?
N4 Mn2 O1 C11 156.7(5) . . . . ?
Mn1 Mn2 O1 C11 133.4(5) . . . . ?
Mn1 Mn2 O1 C11 -127.2(5) 3_756 . . . ?
N12 Mn2 O1 Mn1 -85.69(19) . . . . ?
N11 Mn2 O1 Mn1 -172.4(2) . . . . ?
O2 Mn2 O1 Mn1 99.80(18) 3_756 . . . ?
N6 Mn2 O1 Mn1 1.38(19) . . . . ?
N4 Mn2 O1 Mn1 23.3(4) . . . . ?
Mn1 Mn2 O1 Mn1 99.47(16) 3_756 . . . ?
N12 Mn2 O1 Mn1 174.85(17) . . . 3_756 ?
N11 Mn2 O1 Mn1 88.13(19) . . . 3_756 ?
O2 Mn2 O1 Mn1 0.34(15) 3_756 . . 3_756 ?
N6 Mn2 O1 Mn1 -98.08(18) . . . 3_756 ?
N4 Mn2 O1 Mn1 -76.2(4) . . . 3_756 ?
Mn1 Mn2 O1 Mn1 -99.47(16) . . . 3_756 ?
N6 Mn1 O2 C12 171.9(9) . . . . ?
N5 Mn1 O2 C12 73.4(6) . . . . ?
O1 Mn1 O2 C12 -112.5(6) . . . . ?
O3 Mn1 O2 C12 -19.4(6) . . . . ?
O1 Mn1 O2 C12 167.9(6) 3_756 . . . ?
Mn2 Mn1 O2 C12 -123.8(5) . . . . ?
Mn1 Mn1 O2 C12 -155.4(6) 3_756 . . . ?
Mn2 Mn1 O2 C12 168.3(7) 3_756 . . . ?
N6 Mn1 O2 Mn2 3.6(10) . . . 3_756 ?
N5 Mn1 O2 Mn2 -94.9(3) . . . 3_756 ?
O1 Mn1 O2 Mn2 79.1(2) . . . 3_756 ?
O3 Mn1 O2 Mn2 172.3(2) . . . 3_756 ?
O1 Mn1 O2 Mn2 -0.41(18) 3_756 . . 3_756 ?
Mn2 Mn1 O2 Mn2 67.9(3) . . . 3_756 ?
Mn1 Mn1 O2 Mn2 36.27(17) 3_756 . . 3_756 ?
N6 Mn1 O3 C13 -54.6(13) . . . . ?
N5 Mn1 O3 C13 32.1(13) . . . . ?
O1 Mn1 O3 C13 -137.6(13) . . . . ?
O2 Mn1 O3 C13 127.8(13) . . . . ?
O1 Mn1 O3 C13 165.3(13) 3_756 . . . ?
Mn2 Mn1 O3 C13 -92.2(13) . . . . ?
Mn1 Mn1 O3 C13 -147.7(13) 3_756 . . . ?
Mn2 Mn1 O3 C13 133.2(13) 3_756 . . . ?
